data_1564615
loop_
_publ_author_name
'Tran, David K.'
'Rashad, Ahmed Z.'
'Darensbourg, Donald J.'
'Wooley, Karen L.'

_publ_section_title
;
 Sustainable synthesis of CO2-derived polycarbonates from d-xylose
;
_journal_issue 37
_journal_name_full 'Polymer Chemistry'
_journal_page_first 5271
_journal_page_last 5278
_journal_paper_doi 10.1039/D1PY00784J
_journal_volume 12
_journal_year 2021
_chemical_absolute_configuration ad
_chemical_formula_moiety 'C9 H12 O6'
_chemical_formula_sum 'C9 H12 O6'
_chemical_formula_weight 216.19
_space_group_crystal_system orthorhombic
_space_group_IT_number 19
_space_group_name_Hall 'P 2ac 2ab'
_space_group_name_H-M_alt 'P 21 21 21'
_atom_sites_solution_hydrogens geom
_atom_sites_solution_primary dual
_audit_creation_date 2019-12-12
_audit_creation_method
;
Olex2 1.2
(compiled 2018.05.29 svn.r3508 for OlexSys, GUI svn.r5506)
;
_audit_update_record
;
2021-06-10 deposited with the CCDC.	2021-09-03 downloaded from the CCDC.
;
_cell_angle_alpha 90
_cell_angle_beta 90
_cell_angle_gamma 90
_cell_formula_units_Z 4
_cell_length_a 5.9247(2)
_cell_length_b 10.1052(4)
_cell_length_c 16.3411(6)
_cell_measurement_reflns_used 9991
_cell_measurement_temperature 110.0
_cell_measurement_theta_max 70.046
_cell_measurement_theta_min 4.375
_cell_volume 978.35(6)
_computing_cell_refinement 'SAINT V8.38 Bruker AXS Inc., Madison, WI, USA.'
_computing_data_reduction 'SAINT V8.38 Bruker AXS Inc., Madison, WI, USA.'
_computing_molecular_graphics 'Olex2 (Dolomanov et al., 2009)'
_computing_publication_material 'Olex2 (Dolomanov et al., 2009)'
_computing_structure_refinement 'ShelXL (Sheldrick, 2015)'
_computing_structure_solution 'ShelXT (Sheldrick, 2015)'
_diffrn_ambient_temperature 110.0
_diffrn_measured_fraction_theta_full 1.000
_diffrn_measured_fraction_theta_max 0.999
_diffrn_measurement_device_type 'Bruker PHOTON II'
_diffrn_measurement_method '\f and \w scans'
_diffrn_radiation_type CuK\a
_diffrn_radiation_wavelength 1.54178
_diffrn_reflns_av_R_equivalents 0.0175
_diffrn_reflns_av_unetI/netI 0.0066
_diffrn_reflns_Laue_measured_fraction_full 1.000
_diffrn_reflns_Laue_measured_fraction_max 0.999
_diffrn_reflns_limit_h_max 6
_diffrn_reflns_limit_h_min -7
_diffrn_reflns_limit_k_max 12
_diffrn_reflns_limit_k_min -12
_diffrn_reflns_limit_l_max 19
_diffrn_reflns_limit_l_min -19
_diffrn_reflns_number 24949
_diffrn_reflns_point_group_measured_fraction_full 1.000
_diffrn_reflns_point_group_measured_fraction_max 0.998
_diffrn_reflns_theta_full 67.679
_diffrn_reflns_theta_max 70.123
_diffrn_reflns_theta_min 5.146
_diffrn_standards_number 0
_exptl_absorpt_coefficient_mu 1.080
_exptl_absorpt_correction_T_max 0.4684
_exptl_absorpt_correction_T_min 0.3879
_exptl_absorpt_correction_type multi-scan
_exptl_absorpt_process_details
'SADABS-2016/2 (Bruker,2016/2) was used for absorption correction. wR2(int) was 0.1157 before and 0.0361 after correction. The Ratio of minimum to maximum transmission is 0.8281. The \l/2 correction factor is Not present.'
_exptl_crystal_colour colourless
_exptl_crystal_colour_primary colourless
_exptl_crystal_density_diffrn 1.468
_exptl_crystal_description needle
_exptl_crystal_F_000 456
_exptl_crystal_size_max 0.417
_exptl_crystal_size_mid 0.076
_exptl_crystal_size_min 0.061
_refine_diff_density_max 0.154
_refine_diff_density_min -0.183
_refine_diff_density_rms 0.041
_refine_ls_abs_structure_details
;
 Flack x determined using 745 quotients [(I+)-(I-)]/[(I+)+(I-)]
 (Parsons, Flack and Wagner, Acta Cryst. B69 (2013) 249-259).
;
_refine_ls_abs_structure_Flack 0.03(2)
_refine_ls_extinction_method none
_refine_ls_goodness_of_fit_ref 1.083
_refine_ls_hydrogen_treatment constr
_refine_ls_matrix_type full
_refine_ls_number_parameters 138
_refine_ls_number_reflns 1860
_refine_ls_number_restraints 0
_refine_ls_restrained_S_all 1.083
_refine_ls_R_factor_all 0.0224
_refine_ls_R_factor_gt 0.0222
_refine_ls_shift/su_max 0.000
_refine_ls_shift/su_mean 0.000
_refine_ls_structure_factor_coef Fsqd
_refine_ls_weighting_details 'w=1/[\s^2^(Fo^2^)+(0.0315P)^2^+0.1725P] where P=(Fo^2^+2Fc^2^)/3'
_refine_ls_weighting_scheme calc
_refine_ls_wR_factor_gt 0.0562
_refine_ls_wR_factor_ref 0.0565
_reflns_Friedel_coverage 0.677
_reflns_Friedel_fraction_full 1.000
_reflns_Friedel_fraction_max 0.997
_reflns_number_gt 1843
_reflns_number_total 1860
_reflns_threshold_expression 'I > 2\s(I)'
_cod_data_source_file d1py00784j2.cif
_cod_data_source_block dtii203
_cod_depositor_comments 'Adding full bibliography for 1564615.cif.'
_cod_database_code 1564615
_shelx_shelxl_version_number 2018/3
_shelx_space_group_comment
;
The symmetry employed for this shelxl refinement is uniquely defined
by the following loop, which should always be used as a source of
symmetry information in preference to the above space-group names.
They are only intended as comments.
;
_shelx_estimated_absorpt_t_max 0.937
_shelx_estimated_absorpt_t_min 0.662
_olex2_refinement_description
;
1. Fixed Uiso
 At 1.2 times of:
  All C(H) groups, All C(H,H) groups
 At 1.5 times of:
  All C(H,H,H) groups
2.a Ternary CH refined with riding coordinates:
 C1(H1), C2(H2), C3(H3), C4(H4)
2.b Secondary CH2 refined with riding coordinates:
 C5(H5A,H5B)
2.c Idealised Me refined as rotating group:
 C8(H8A,H8B,H8C), C9(H9A,H9B,H9C)
;
_olex2_submission_special_instructions 'No special instructions were received'

loop_
_space_group_symop_operation_xyz
'x, y, z'
'-x+1/2, -y, z+1/2'
'-x, y+1/2, -z+1/2'
'x+1/2, -y+1/2, -z'

loop_
_atom_site_label
_atom_site_type_symbol
_atom_site_fract_x
_atom_site_fract_y
_atom_site_fract_z
_atom_site_U_iso_or_equiv
_atom_site_adp_type
_atom_site_occupancy
_atom_site_site_symmetry_order
_atom_site_calc_flag
_atom_site_refinement_flags_posn
_atom_site_refinement_flags_adp
_atom_site_refinement_flags_occupancy
_atom_site_disorder_assembly
_atom_site_disorder_group
O1 O 0.44406(18) 0.28068(10) 0.39591(6) 0.0230(2) Uani 1 1 d . . . . .
O2 O 0.55889(18) 0.20103(12) 0.23295(7) 0.0292(3) Uani 1 1 d . . . . .
O3 O 0.84848(16) 0.31492(10) 0.29692(7) 0.0222(2) Uani 1 1 d . . . . .
O4 O 0.9061(2) 0.12497(12) 0.23492(8) 0.0334(3) Uani 1 1 d . . . . .
O5 O 0.68339(19) 0.55123(10) 0.45010(7) 0.0242(2) Uani 1 1 d . . . . .
O6 O 0.4546(2) 0.40442(11) 0.51495(7) 0.0306(3) Uani 1 1 d . . . . .
C1 C 0.4584(3) 0.37375(15) 0.32958(9) 0.0211(3) Uani 1 1 d . . . . .
H1 H 0.355982 0.450832 0.339344 0.025 Uiso 1 1 calc R . . . .
C2 C 0.7020(2) 0.41691(14) 0.33066(9) 0.0195(3) Uani 1 1 d . . . . .
H2 H 0.723932 0.504037 0.302749 0.023 Uiso 1 1 calc R . . . .
C3 C 0.7532(2) 0.42498(14) 0.42194(9) 0.0199(3) Uani 1 1 d . . . . .
H3 H 0.913731 0.403864 0.435644 0.024 Uiso 1 1 calc R . . . .
C4 C 0.5824(2) 0.32739(14) 0.46001(9) 0.0208(3) Uani 1 1 d . . . . .
H4 H 0.660577 0.252974 0.488703 0.025 Uiso 1 1 calc R . . . .
C5 C 0.3997(3) 0.30582(17) 0.25114(9) 0.0269(3) Uani 1 1 d . . . . .
H5A H 0.245875 0.268168 0.255240 0.032 Uiso 1 1 calc R . . . .
H5B H 0.400220 0.371121 0.205977 0.032 Uiso 1 1 calc R . . . .
C6 C 0.7755(3) 0.21038(15) 0.25452(9) 0.0231(3) Uani 1 1 d . . . . .
C7 C 0.5502(3) 0.53364(15) 0.52234(9) 0.0252(3) Uani 1 1 d . . . . .
C8 C 0.6969(3) 0.54024(17) 0.59819(10) 0.0336(4) Uani 1 1 d . . . . .
H8A H 0.815403 0.472804 0.594742 0.050 Uiso 1 1 calc GR . . . .
H8B H 0.604005 0.524109 0.646798 0.050 Uiso 1 1 calc GR . . . .
H8C H 0.766217 0.628070 0.602089 0.050 Uiso 1 1 calc GR . . . .
C9 C 0.3610(3) 0.63347(19) 0.52108(12) 0.0380(4) Uani 1 1 d . . . . .
H9A H 0.423171 0.722531 0.528519 0.057 Uiso 1 1 calc GR . . . .
H9B H 0.254784 0.614066 0.565462 0.057 Uiso 1 1 calc GR . . . .
H9C H 0.282132 0.628683 0.468452 0.057 Uiso 1 1 calc GR . . . .

loop_
_atom_site_aniso_label
_atom_site_aniso_U_11
_atom_site_aniso_U_22
_atom_site_aniso_U_33
_atom_site_aniso_U_23
_atom_site_aniso_U_13
_atom_site_aniso_U_12
O1 0.0222(5) 0.0230(5) 0.0238(5) 0.0012(4) 0.0008(4) -0.0059(4)
O2 0.0182(5) 0.0336(6) 0.0357(6) -0.0125(5) -0.0009(4) -0.0010(5)
O3 0.0155(5) 0.0229(5) 0.0282(5) -0.0057(4) 0.0025(4) -0.0009(4)
O4 0.0245(6) 0.0291(6) 0.0466(7) -0.0139(5) 0.0005(5) 0.0037(5)
O5 0.0296(5) 0.0181(5) 0.0251(5) -0.0024(4) 0.0051(4) -0.0024(4)
O6 0.0330(6) 0.0283(6) 0.0306(6) -0.0068(5) 0.0122(5) -0.0090(5)
C1 0.0169(7) 0.0239(7) 0.0226(7) 0.0023(6) 0.0020(5) 0.0014(6)
C2 0.0189(7) 0.0172(6) 0.0223(7) 0.0003(5) 0.0029(6) 0.0007(6)
C3 0.0191(7) 0.0173(6) 0.0234(7) -0.0008(5) -0.0001(6) -0.0012(6)
C4 0.0201(7) 0.0204(7) 0.0220(6) 0.0010(5) 0.0003(6) -0.0015(6)
C5 0.0176(7) 0.0361(8) 0.0269(7) -0.0040(7) -0.0009(6) 0.0025(7)
C6 0.0187(7) 0.0247(7) 0.0260(7) -0.0037(6) 0.0016(6) -0.0023(6)
C7 0.0286(8) 0.0228(7) 0.0242(7) -0.0024(6) 0.0039(7) -0.0028(6)
C8 0.0434(10) 0.0309(8) 0.0265(8) -0.0008(6) -0.0024(7) -0.0032(8)
C9 0.0362(10) 0.0377(9) 0.0400(9) -0.0047(8) 0.0062(8) 0.0087(8)

loop_
_atom_type_symbol
_atom_type_description
_atom_type_scat_dispersion_real
_atom_type_scat_dispersion_imag
_atom_type_scat_source
C C 0.0181 0.0091 'International Tables Vol C Tables 4.2.6.8 and 6.1.1.4'
H H 0.0000 0.0000 'International Tables Vol C Tables 4.2.6.8 and 6.1.1.4'
O O 0.0492 0.0322 'International Tables Vol C Tables 4.2.6.8 and 6.1.1.4'

loop_
_geom_angle_atom_site_label_1
_geom_angle_atom_site_label_2
_geom_angle_atom_site_label_3
_geom_angle
_geom_angle_site_symmetry_1
_geom_angle_site_symmetry_3
_geom_angle_publ_flag
C4 O1 C1 107.85(11) . . ?
C6 O2 C5 121.34(12) . . ?
C6 O3 C2 124.30(11) . . ?
C3 O5 C7 108.47(11) . . ?
C4 O6 C7 110.25(11) . . ?
O1 C1 H1 110.7 . . ?
O1 C1 C2 103.69(11) . . ?
O1 C1 C5 109.41(12) . . ?
C2 C1 H1 110.7 . . ?
C5 C1 H1 110.7 . . ?
C5 C1 C2 111.42(12) . . ?
O3 C2 C1 111.19(11) . . ?
O3 C2 H2 111.9 . . ?
O3 C2 C3 106.85(11) . . ?
C1 C2 H2 111.9 . . ?
C1 C2 C3 102.55(12) . . ?
C3 C2 H2 111.9 . . ?
O5 C3 C2 107.92(11) . . ?
O5 C3 H3 113.4 . . ?
O5 C3 C4 104.63(11) . . ?
C2 C3 H3 113.4 . . ?
C2 C3 C4 103.28(11) . . ?
C4 C3 H3 113.4 . . ?
O1 C4 C3 107.18(11) . . ?
O1 C4 H4 111.4 . . ?
O6 C4 O1 110.23(12) . . ?
O6 C4 C3 104.84(11) . . ?
O6 C4 H4 111.4 . . ?
C3 C4 H4 111.4 . . ?
O2 C5 C1 111.12(12) . . ?
O2 C5 H5A 109.4 . . ?
O2 C5 H5B 109.4 . . ?
C1 C5 H5A 109.4 . . ?
C1 C5 H5B 109.4 . . ?
H5A C5 H5B 108.0 . . ?
O2 C6 O3 120.31(13) . . ?
O4 C6 O2 119.85(14) . . ?
O4 C6 O3 119.84(13) . . ?
O5 C7 C8 110.66(13) . . ?
O5 C7 C9 108.40(13) . . ?
O6 C7 O5 105.21(12) . . ?
O6 C7 C8 109.67(13) . . ?
O6 C7 C9 108.42(14) . . ?
C9 C7 C8 114.09(14) . . ?
C7 C8 H8A 109.5 . . ?
C7 C8 H8B 109.5 . . ?
C7 C8 H8C 109.5 . . ?
H8A C8 H8B 109.5 . . ?
H8A C8 H8C 109.5 . . ?
H8B C8 H8C 109.5 . . ?
C7 C9 H9A 109.5 . . ?
C7 C9 H9B 109.5 . . ?
C7 C9 H9C 109.5 . . ?
H9A C9 H9B 109.5 . . ?
H9A C9 H9C 109.5 . . ?
H9B C9 H9C 109.5 . . ?

loop_
_geom_bond_atom_site_label_1
_geom_bond_atom_site_label_2
_geom_bond_distance
_geom_bond_site_symmetry_2
_geom_bond_publ_flag
O1 C1 1.4376(18) . ?
O1 C4 1.4112(17) . ?
O2 C5 1.4487(19) . ?
O2 C6 1.3341(19) . ?
O3 C2 1.4556(17) . ?
O3 C6 1.3354(18) . ?
O4 C6 1.2027(19) . ?
O5 C3 1.4179(17) . ?
O5 C7 1.4312(18) . ?
O6 C4 1.4089(18) . ?
O6 C7 1.4283(18) . ?
C1 H1 1.0000 . ?
C1 C2 1.508(2) . ?
C1 C5 1.495(2) . ?
C2 H2 1.0000 . ?
C2 C3 1.524(2) . ?
C3 H3 1.0000 . ?
C3 C4 1.5441(19) . ?
C4 H4 1.0000 . ?
C5 H5A 0.9900 . ?
C5 H5B 0.9900 . ?
C7 C8 1.515(2) . ?
C7 C9 1.508(2) . ?
C8 H8A 0.9800 . ?
C8 H8B 0.9800 . ?
C8 H8C 0.9800 . ?
C9 H9A 0.9800 . ?
C9 H9B 0.9800 . ?
C9 H9C 0.9800 . ?

loop_
_geom_torsion_atom_site_label_1
_geom_torsion_atom_site_label_2
_geom_torsion_atom_site_label_3
_geom_torsion_atom_site_label_4
_geom_torsion
_geom_torsion_site_symmetry_1
_geom_torsion_site_symmetry_2
_geom_torsion_site_symmetry_3
_geom_torsion_site_symmetry_4
_geom_torsion_publ_flag
O1 C1 C2 O3 75.42(13) . . . . ?
O1 C1 C2 C3 -38.47(13) . . . . ?
O1 C1 C5 O2 -62.60(16) . . . . ?
O3 C2 C3 O5 158.06(10) . . . . ?
O3 C2 C3 C4 -91.51(13) . . . . ?
O5 C3 C4 O1 108.79(12) . . . . ?
O5 C3 C4 O6 -8.36(14) . . . . ?
C1 O1 C4 O6 92.87(13) . . . . ?
C1 O1 C4 C3 -20.68(14) . . . . ?
C1 C2 C3 O5 -84.92(12) . . . . ?
C1 C2 C3 C4 25.51(13) . . . . ?
C2 O3 C6 O2 7.2(2) . . . . ?
C2 O3 C6 O4 -173.61(14) . . . . ?
C2 C1 C5 O2 51.47(16) . . . . ?
C2 C3 C4 O1 -4.06(14) . . . . ?
C2 C3 C4 O6 -121.21(12) . . . . ?
C3 O5 C7 O6 -26.72(15) . . . . ?
C3 O5 C7 C8 91.66(14) . . . . ?
C3 O5 C7 C9 -142.53(13) . . . . ?
C4 O1 C1 C2 37.49(14) . . . . ?
C4 O1 C1 C5 156.46(11) . . . . ?
C4 O6 C7 O5 21.18(16) . . . . ?
C4 O6 C7 C8 -97.86(16) . . . . ?
C4 O6 C7 C9 136.98(14) . . . . ?
C5 O2 C6 O3 3.0(2) . . . . ?
C5 O2 C6 O4 -176.18(14) . . . . ?
C5 C1 C2 O3 -42.17(16) . . . . ?
C5 C1 C2 C3 -156.05(12) . . . . ?
C6 O2 C5 C1 -32.76(19) . . . . ?
C6 O3 C2 C1 13.63(18) . . . . ?
C6 O3 C2 C3 124.79(14) . . . . ?
C7 O5 C3 C2 131.11(12) . . . . ?
C7 O5 C3 C4 21.60(14) . . . . ?
C7 O6 C4 O1 -122.96(13) . . . . ?
C7 O6 C4 C3 -7.92(16) . . . . ?
